data_7126169
loop_
_publ_author_name
'Xing, Chang'
'Liu, Jianxun'
'Chen, Fang'
'Li, Yuanyuan'
'Lv, Changjian'
'Peng, Qiuchen'
'Hou, Hongwei'
'Li, Kai'

_publ_section_title
;
 Diphenyl-1-pyrenylphosphine: photo-triggered AIE/ACQ transition with
 remarkable third-order nonlinear optical signal change.
;
_journal_issue 30
_journal_name_full 'Chemical communications (Cambridge, England)'
_journal_page_first 4220
_journal_page_last 4223
_journal_paper_doi 10.1039/d0cc01031f
_journal_volume 56
_journal_year 2020
_chemical_formula_moiety 'C28 H19 P'
_chemical_formula_sum 'C28 H19 P'
_chemical_formula_weight 386.40
_chemical_properties_physical Light-sensitive
_space_group_crystal_system monoclinic
_space_group_IT_number 14
_space_group_name_Hall '-P 2ybc'
_space_group_name_H-M_alt 'P 1 21/c 1'
_atom_sites_solution_hydrogens geom
_audit_creation_date 2019-12-10
_audit_creation_method
;
Olex2 1.2-beta
(compiled 2018.05.29 svn.r3508 for OlexSys, GUI svn.r5506)
;
_audit_update_record
;
2019-12-23 deposited with the CCDC.	2020-03-09 downloaded from the CCDC.
;
_cell_angle_alpha 90
_cell_angle_beta 99.849(5)
_cell_angle_gamma 90
_cell_formula_units_Z 8
_cell_length_a 9.0803(11)
_cell_length_b 21.343(3)
_cell_length_c 21.376(3)
_cell_measurement_reflns_used 9982
_cell_measurement_temperature 273(2)
_cell_measurement_theta_max 26.92
_cell_measurement_theta_min 2.47
_cell_volume 4081.6(10)
_computing_cell_refinement 'SAINT v8.37A (Bruker, 2015)'
_computing_data_reduction 'SAINT v8.37A (Bruker, 2015)'
_computing_molecular_graphics 'Olex2 (Dolomanov et al., 2009)'
_computing_publication_material 'Olex2 (Dolomanov et al., 2009)'
_computing_structure_refinement 'ShelXL (Sheldrick, 2015)'
_computing_structure_solution 'SHELXT 2014/5 (Sheldrick, 2014)'
_diffrn_ambient_temperature 273.15
_diffrn_measured_fraction_theta_full 0.999
_diffrn_measured_fraction_theta_max 0.995
_diffrn_measurement_device_type 'Bruker APEX-II CCD'
_diffrn_measurement_method '\f and \w scans'
_diffrn_radiation_type MoK\a
_diffrn_radiation_wavelength 0.71073
_diffrn_reflns_av_R_equivalents 0.1084
_diffrn_reflns_av_unetI/netI 0.0708
_diffrn_reflns_Laue_measured_fraction_full 0.999
_diffrn_reflns_Laue_measured_fraction_max 0.995
_diffrn_reflns_limit_h_max 11
_diffrn_reflns_limit_h_min -11
_diffrn_reflns_limit_k_max 27
_diffrn_reflns_limit_k_min -27
_diffrn_reflns_limit_l_max 27
_diffrn_reflns_limit_l_min -27
_diffrn_reflns_number 68659
_diffrn_reflns_point_group_measured_fraction_full 0.999
_diffrn_reflns_point_group_measured_fraction_max 0.995
_diffrn_reflns_theta_full 25.242
_diffrn_reflns_theta_max 27.587
_diffrn_reflns_theta_min 2.139
_diffrn_standards_number 0
_exptl_absorpt_coefficient_mu 0.146
_exptl_absorpt_correction_T_max 0.7456
_exptl_absorpt_correction_T_min 0.4169
_exptl_absorpt_correction_type multi-scan
_exptl_absorpt_process_details
;
SADABS-2016/2 (Bruker,2016/2) was used for absorption correction.
wR2(int) was 0.1599 before and 0.0979 after correction.
The Ratio of minimum to maximum transmission is 0.5591.
The \l/2 correction factor is Not present.
;
_exptl_crystal_colour orange-yellow
_exptl_crystal_colour_lustre clear
_exptl_crystal_colour_modifier pinkish
_exptl_crystal_colour_primary pink
_exptl_crystal_density_diffrn 1.258
_exptl_crystal_description block
_exptl_crystal_F_000 1616
_exptl_crystal_preparation Luminescent
_exptl_crystal_recrystallization_method 'Re-crystallisation from solvent: ???:????=1?1'
_exptl_crystal_size_max 0.16
_exptl_crystal_size_mid 0.12
_exptl_crystal_size_min 0.1
_refine_diff_density_max 0.254
_refine_diff_density_min -0.328
_refine_diff_density_rms 0.049
_refine_ls_extinction_method none
_refine_ls_goodness_of_fit_ref 1.034
_refine_ls_hydrogen_treatment constr
_refine_ls_matrix_type full
_refine_ls_number_parameters 523
_refine_ls_number_reflns 9407
_refine_ls_number_restraints 0
_refine_ls_restrained_S_all 1.034
_refine_ls_R_factor_all 0.0999
_refine_ls_R_factor_gt 0.0527
_refine_ls_shift/su_max 0.000
_refine_ls_shift/su_mean 0.000
_refine_ls_structure_factor_coef Fsqd
_refine_ls_weighting_details 'w=1/[\s^2^(Fo^2^)+(0.0529P)^2^+1.2171P] where P=(Fo^2^+2Fc^2^)/3'
_refine_ls_weighting_scheme calc
_refine_ls_wR_factor_gt 0.1229
_refine_ls_wR_factor_ref 0.1450
_reflns_Friedel_coverage 0.000
_reflns_number_gt 5969
_reflns_number_total 9407
_reflns_threshold_expression 'I > 2\s(I)'
_cod_data_source_file d0cc01031f2.cif
_cod_data_source_block a_a
_cod_depositor_comments 'Adding full bibliography for 7126169--7126170.cif.'
_cod_original_cell_volume 4081.5(9)
_cod_database_code 7126169
_shelx_shelxl_version_number 2016/6
_shelx_space_group_comment
;
The symmetry employed for this shelxl refinement is uniquely defined
by the following loop, which should always be used as a source of
symmetry information in preference to the above space-group names.
They are only intended as comments.
;
_shelx_estimated_absorpt_t_max 0.986
_shelx_estimated_absorpt_t_min 0.977
_olex2_refinement_description
;
1. Fixed Uiso
 At 1.2 times of:
  All C(H) groups
2.a Aromatic/amide H refined with riding coordinates:
 C2(H2), C3(H3), C4(H4), C5(H5), C6(H6), C8(H8), C9(H9), C10(H10), C11(H11),
 C12(H12), C14(H14), C15(H15), C19(H19), C20(H20), C22(H22), C23(H23), C24(H24),
  C27(H27), C28(H28), C30(H30), C31(H31), C32(H32), C33(H33), C34(H34),
 C36(H36), C37(H37), C38(H38), C39(H39), C40(H40), C42(H42), C43(H43), C47(H47),
  C48(H48), C50(H50), C51(H51), C52(H52), C55(H55), C56(H56)
;
_olex2_submission_special_instructions 'No special instructions were received'

loop_
_space_group_symop_operation_xyz
'x, y, z'
'-x, y+1/2, -z+1/2'
'-x, -y, -z'
'x, -y-1/2, z-1/2'

loop_
_atom_site_label
_atom_site_type_symbol
_atom_site_fract_x
_atom_site_fract_y
_atom_site_fract_z
_atom_site_U_iso_or_equiv
_atom_site_adp_type
_atom_site_occupancy
_atom_site_site_symmetry_order
_atom_site_calc_flag
_atom_site_refinement_flags_posn
_atom_site_refinement_flags_adp
_atom_site_refinement_flags_occupancy
_atom_site_disorder_assembly
_atom_site_disorder_group
P1 P 0.54821(6) 0.42177(2) 0.15845(2) 0.04085(15) Uani 1 1 d . . . . .
C1 C 0.7302(2) 0.44434(10) 0.13984(9) 0.0431(5) Uani 1 1 d . . . . .
C2 C 0.8317(3) 0.39713(12) 0.13492(12) 0.0605(6) Uani 1 1 d . . . . .
H2 H 0.806237 0.355712 0.141391 0.073 Uiso 1 1 calc R . . . .
C3 C 0.9708(3) 0.41095(15) 0.12046(14) 0.0779(8) Uani 1 1 d . . . . .
H3 H 1.038702 0.378836 0.117877 0.093 Uiso 1 1 calc R . . . .
C4 C 1.0090(3) 0.47130(16) 0.10995(14) 0.0769(8) Uani 1 1 d . . . . .
H4 H 1.102426 0.480245 0.099843 0.092 Uiso 1 1 calc R . . . .
C5 C 0.9105(3) 0.51843(14) 0.11428(13) 0.0707(7) Uani 1 1 d . . . . .
H5 H 0.936750 0.559614 0.107174 0.085 Uiso 1 1 calc R . . . .
C6 C 0.7713(3) 0.50538(11) 0.12920(11) 0.0560(6) Uani 1 1 d . . . . .
H6 H 0.704680 0.537926 0.132110 0.067 Uiso 1 1 calc R . . . .
C7 C 0.4371(2) 0.49100(9) 0.13141(9) 0.0383(4) Uani 1 1 d . . . . .
C8 C 0.3891(2) 0.49717(11) 0.06610(10) 0.0506(5) Uani 1 1 d . . . . .
H8 H 0.410717 0.465835 0.038827 0.061 Uiso 1 1 calc R . . . .
C9 C 0.3098(3) 0.54925(13) 0.04170(11) 0.0635(7) Uani 1 1 d . . . . .
H9 H 0.281133 0.553443 -0.001992 0.076 Uiso 1 1 calc R . . . .
C10 C 0.2731(3) 0.59479(12) 0.08123(13) 0.0647(7) Uani 1 1 d . . . . .
H10 H 0.218900 0.629667 0.064441 0.078 Uiso 1 1 calc R . . . .
C11 C 0.3163(3) 0.58909(11) 0.14569(12) 0.0599(6) Uani 1 1 d . . . . .
H11 H 0.290062 0.619806 0.172620 0.072 Uiso 1 1 calc R . . . .
C12 C 0.3987(3) 0.53776(10) 0.17060(10) 0.0486(5) Uani 1 1 d . . . . .
H12 H 0.428837 0.534544 0.214301 0.058 Uiso 1 1 calc R . . . .
C13 C 0.5804(2) 0.43032(9) 0.24528(9) 0.0410(5) Uani 1 1 d . . . . .
C14 C 0.7170(2) 0.45054(11) 0.27936(11) 0.0536(6) Uani 1 1 d . . . . .
H14 H 0.793467 0.461406 0.257503 0.064 Uiso 1 1 calc R . . . .
C15 C 0.7414(3) 0.45478(12) 0.34472(11) 0.0615(6) Uani 1 1 d . . . . .
H15 H 0.833779 0.468423 0.365971 0.074 Uiso 1 1 calc R . . . .
C16 C 0.6308(3) 0.43911(11) 0.37933(10) 0.0521(6) Uani 1 1 d . . . . .
C17 C 0.4906(2) 0.41796(9) 0.34651(9) 0.0411(5) Uani 1 1 d . . . . .
C18 C 0.4648(2) 0.41369(9) 0.27887(9) 0.0380(4) Uani 1 1 d . . . . .
C19 C 0.3201(2) 0.39351(9) 0.24827(9) 0.0430(5) Uani 1 1 d . . . . .
H19 H 0.300588 0.390593 0.204219 0.052 Uiso 1 1 calc R . . . .
C20 C 0.2111(3) 0.37857(10) 0.28131(10) 0.0478(5) Uani 1 1 d . . . . .
H20 H 0.118705 0.365443 0.259543 0.057 Uiso 1 1 calc R . . . .
C21 C 0.2344(3) 0.38249(9) 0.34916(10) 0.0460(5) Uani 1 1 d . . . . .
C22 C 0.1212(3) 0.36934(10) 0.38386(11) 0.0586(6) Uani 1 1 d . . . . .
H22 H 0.027062 0.357381 0.362920 0.070 Uiso 1 1 calc R . . . .
C23 C 0.1488(4) 0.37411(11) 0.44970(12) 0.0702(8) Uani 1 1 d . . . . .
H23 H 0.072937 0.365036 0.472500 0.084 Uiso 1 1 calc R . . . .
C24 C 0.2852(4) 0.39183(12) 0.48115(12) 0.0713(8) Uani 1 1 d . . . . .
H24 H 0.301217 0.394137 0.525235 0.086 Uiso 1 1 calc R . . . .
C25 C 0.4021(3) 0.40668(11) 0.44887(10) 0.0576(6) Uani 1 1 d . . . . .
C26 C 0.3756(3) 0.40184(9) 0.38117(9) 0.0445(5) Uani 1 1 d . . . . .
C27 C 0.5451(4) 0.42746(13) 0.47978(12) 0.0712(8) Uani 1 1 d . . . . .
H27 H 0.564335 0.429873 0.523867 0.085 Uiso 1 1 calc R . . . .
C28 C 0.6523(3) 0.44358(14) 0.44729(12) 0.0711(7) Uani 1 1 d . . . . .
H28 H 0.743290 0.458069 0.469218 0.085 Uiso 1 1 calc R . . . .
P2 P 0.15901(6) 0.21035(2) 0.20661(2) 0.03934(15) Uani 1 1 d . . . . .
C29 C 0.0544(2) 0.13906(9) 0.18045(9) 0.0377(4) Uani 1 1 d . . . . .
C30 C 0.0281(2) 0.12761(10) 0.11552(10) 0.0477(5) Uani 1 1 d . . . . .
H30 H 0.066897 0.154927 0.088573 0.057 Uiso 1 1 calc R . . . .
C31 C -0.0539(3) 0.07680(12) 0.09036(11) 0.0602(6) Uani 1 1 d . . . . .
H31 H -0.068079 0.069471 0.046853 0.072 Uiso 1 1 calc R . . . .
C32 C -0.1146(3) 0.03704(11) 0.12884(13) 0.0604(6) Uani 1 1 d . . . . .
H32 H -0.172523 0.003328 0.111531 0.072 Uiso 1 1 calc R . . . .
C33 C -0.0898(3) 0.04691(11) 0.19350(13) 0.0592(6) Uani 1 1 d . . . . .
H33 H -0.130029 0.019500 0.219913 0.071 Uiso 1 1 calc R . . . .
C34 C -0.0050(3) 0.09769(10) 0.21929(10) 0.0494(5) Uani 1 1 d . . . . .
H34 H 0.012084 0.103933 0.262993 0.059 Uiso 1 1 calc R . . . .
C35 C 0.3424(2) 0.19040(9) 0.18796(9) 0.0395(5) Uani 1 1 d . . . . .
C36 C 0.3955(2) 0.12948(10) 0.18507(10) 0.0472(5) Uani 1 1 d . . . . .
H36 H 0.338948 0.096054 0.195716 0.057 Uiso 1 1 calc R . . . .
C37 C 0.5312(3) 0.11827(12) 0.16657(11) 0.0559(6) Uani 1 1 d . . . . .
H37 H 0.564849 0.077278 0.164655 0.067 Uiso 1 1 calc R . . . .
C38 C 0.6168(3) 0.16646(13) 0.15100(11) 0.0621(6) Uani 1 1 d . . . . .
H38 H 0.708769 0.158458 0.138996 0.074 Uiso 1 1 calc R . . . .
C39 C 0.5662(3) 0.22663(13) 0.15323(13) 0.0684(7) Uani 1 1 d . . . . .
H39 H 0.623815 0.259638 0.142391 0.082 Uiso 1 1 calc R . . . .
C40 C 0.4303(3) 0.23880(11) 0.17142(11) 0.0555(6) Uani 1 1 d . . . . .
H40 H 0.397190 0.279948 0.172600 0.067 Uiso 1 1 calc R . . . .
C41 C 0.1825(2) 0.20429(9) 0.29323(9) 0.0412(5) Uani 1 1 d . . . . .
C42 C 0.3171(3) 0.18644(11) 0.33049(10) 0.0515(5) Uani 1 1 d . . . . .
H42 H 0.397379 0.175715 0.310835 0.062 Uiso 1 1 calc R . . . .
C43 C 0.3342(3) 0.18429(12) 0.39600(11) 0.0572(6) Uani 1 1 d . . . . .
H43 H 0.425625 0.172241 0.419533 0.069 Uiso 1 1 calc R . . . .
C44 C 0.2171(3) 0.19987(10) 0.42719(10) 0.0517(6) Uani 1 1 d . . . . .
C45 C 0.0783(2) 0.21800(9) 0.39089(9) 0.0438(5) Uani 1 1 d . . . . .
C46 C 0.0608(2) 0.22094(9) 0.32323(9) 0.0413(5) Uani 1 1 d . . . . .
C47 C -0.0809(2) 0.24077(10) 0.28911(10) 0.0489(5) Uani 1 1 d . . . . .
H47 H -0.094850 0.242383 0.245017 0.059 Uiso 1 1 calc R . . . .
C48 C -0.1951(3) 0.25721(11) 0.31858(11) 0.0556(6) Uani 1 1 d . . . . .
H48 H -0.284712 0.270395 0.294414 0.067 Uiso 1 1 calc R . . . .
C49 C -0.1812(3) 0.25481(10) 0.38637(11) 0.0529(6) Uani 1 1 d . . . . .
C50 C -0.2984(3) 0.27139(11) 0.41806(13) 0.0663(7) Uani 1 1 d . . . . .
H50 H -0.389020 0.284956 0.395014 0.080 Uiso 1 1 calc R . . . .
C51 C -0.2797(4) 0.26766(13) 0.48339(15) 0.0792(9) Uani 1 1 d . . . . .
H51 H -0.358922 0.277794 0.503916 0.095 Uiso 1 1 calc R . . . .
C52 C -0.1462(4) 0.24924(12) 0.51846(13) 0.0728(8) Uani 1 1 d . . . . .
H52 H -0.135906 0.247826 0.562476 0.087 Uiso 1 1 calc R . . . .
C53 C -0.0247(3) 0.23249(11) 0.48947(11) 0.0594(7) Uani 1 1 d . . . . .
C54 C -0.0435(3) 0.23500(10) 0.42178(10) 0.0491(6) Uani 1 1 d . . . . .
C55 C 0.1174(4) 0.21433(12) 0.52417(12) 0.0691(8) Uani 1 1 d . . . . .
H55 H 0.130934 0.213291 0.568278 0.083 Uiso 1 1 calc R . . . .
C56 C 0.2316(3) 0.19881(12) 0.49534(11) 0.0668(7) Uani 1 1 d . . . . .
H56 H 0.322207 0.187083 0.519734 0.080 Uiso 1 1 calc R . . . .

loop_
_atom_site_aniso_label
_atom_site_aniso_U_11
_atom_site_aniso_U_22
_atom_site_aniso_U_33
_atom_site_aniso_U_23
_atom_site_aniso_U_13
_atom_site_aniso_U_12
P1 0.0386(3) 0.0416(3) 0.0440(3) -0.0016(2) 0.0117(2) -0.0018(2)
C1 0.0376(12) 0.0514(12) 0.0416(11) -0.0047(9) 0.0102(9) 0.0010(9)
C2 0.0489(14) 0.0562(15) 0.0776(17) -0.0114(12) 0.0148(12) 0.0057(11)
C3 0.0420(15) 0.095(2) 0.099(2) -0.0271(17) 0.0176(14) 0.0149(15)
C4 0.0398(15) 0.106(2) 0.090(2) -0.0199(17) 0.0255(14) -0.0140(15)
C5 0.0501(16) 0.0759(18) 0.090(2) -0.0003(15) 0.0213(14) -0.0180(14)
C6 0.0438(13) 0.0536(14) 0.0738(16) -0.0004(12) 0.0194(11) -0.0015(11)
C7 0.0294(10) 0.0462(11) 0.0407(11) 0.0009(9) 0.0100(8) -0.0029(8)
C8 0.0451(13) 0.0692(15) 0.0402(12) 0.0006(10) 0.0144(10) 0.0050(11)
C9 0.0583(16) 0.0842(19) 0.0476(14) 0.0197(13) 0.0080(12) 0.0121(14)
C10 0.0565(16) 0.0592(16) 0.0785(18) 0.0196(13) 0.0119(13) 0.0140(12)
C11 0.0602(16) 0.0471(14) 0.0729(17) -0.0045(12) 0.0124(13) 0.0085(11)
C12 0.0519(14) 0.0465(13) 0.0468(12) -0.0047(10) 0.0064(10) 0.0025(10)
C13 0.0358(11) 0.0411(11) 0.0449(11) 0.0029(9) 0.0036(9) 0.0021(9)
C14 0.0401(13) 0.0662(15) 0.0531(14) 0.0009(11) 0.0042(10) -0.0050(11)
C15 0.0416(13) 0.0785(18) 0.0582(15) -0.0036(13) -0.0089(11) -0.0022(12)
C16 0.0508(14) 0.0574(14) 0.0430(12) 0.0021(10) -0.0063(10) 0.0077(11)
C17 0.0457(12) 0.0363(11) 0.0399(11) 0.0044(8) 0.0029(9) 0.0068(9)
C18 0.0390(11) 0.0353(10) 0.0384(10) 0.0015(8) 0.0029(9) 0.0024(8)
C19 0.0460(12) 0.0458(12) 0.0378(11) -0.0027(9) 0.0090(9) -0.0060(9)
C20 0.0492(13) 0.0473(12) 0.0478(12) -0.0067(10) 0.0108(10) -0.0107(10)
C21 0.0625(15) 0.0326(11) 0.0471(12) -0.0020(9) 0.0210(11) -0.0043(10)
C22 0.0778(18) 0.0436(13) 0.0612(15) -0.0042(11) 0.0309(13) -0.0150(12)
C23 0.109(2) 0.0517(15) 0.0610(16) -0.0028(12) 0.0452(16) -0.0165(15)
C24 0.117(3) 0.0591(16) 0.0433(13) 0.0028(11) 0.0296(16) -0.0020(16)
C25 0.0854(19) 0.0491(14) 0.0383(12) 0.0037(10) 0.0107(12) 0.0076(12)
C26 0.0597(14) 0.0340(11) 0.0403(11) 0.0042(8) 0.0098(10) 0.0058(10)
C27 0.090(2) 0.0818(19) 0.0362(13) 0.0055(12) -0.0043(14) 0.0097(16)
C28 0.0700(18) 0.089(2) 0.0462(14) -0.0018(13) -0.0139(13) 0.0063(15)
P2 0.0399(3) 0.0420(3) 0.0371(3) -0.0019(2) 0.0096(2) -0.0013(2)
C29 0.0299(10) 0.0417(11) 0.0409(11) 0.0014(8) 0.0043(8) 0.0012(8)
C30 0.0478(13) 0.0539(13) 0.0401(11) 0.0004(9) 0.0033(10) -0.0046(10)
C31 0.0576(15) 0.0669(16) 0.0512(14) -0.0130(12) -0.0051(11) -0.0061(12)
C32 0.0451(14) 0.0497(14) 0.0826(19) -0.0148(13) 0.0005(12) -0.0059(11)
C33 0.0527(15) 0.0442(13) 0.0842(19) 0.0074(12) 0.0215(13) -0.0045(11)
C34 0.0507(13) 0.0517(13) 0.0475(12) 0.0006(10) 0.0129(10) -0.0029(10)
C35 0.0405(11) 0.0453(12) 0.0330(10) -0.0014(8) 0.0069(8) -0.0045(9)
C36 0.0450(13) 0.0466(13) 0.0519(13) 0.0036(10) 0.0134(10) 0.0000(10)
C37 0.0505(14) 0.0611(15) 0.0578(14) -0.0011(11) 0.0140(11) 0.0103(11)
C38 0.0420(13) 0.0831(19) 0.0649(16) -0.0009(13) 0.0200(11) 0.0017(13)
C39 0.0534(16) 0.0708(18) 0.088(2) 0.0022(14) 0.0314(14) -0.0153(13)
C40 0.0547(15) 0.0461(13) 0.0695(15) -0.0031(11) 0.0212(12) -0.0064(11)
C41 0.0402(12) 0.0438(12) 0.0390(11) -0.0051(9) 0.0055(9) -0.0044(9)
C42 0.0440(13) 0.0622(14) 0.0470(13) -0.0036(10) 0.0045(10) 0.0006(11)
C43 0.0501(14) 0.0704(16) 0.0466(13) 0.0015(11) -0.0049(11) -0.0014(12)
C44 0.0606(15) 0.0522(13) 0.0412(12) -0.0035(10) 0.0053(11) -0.0115(11)
C45 0.0543(14) 0.0386(11) 0.0398(11) -0.0073(8) 0.0113(10) -0.0117(9)
C46 0.0441(12) 0.0409(11) 0.0395(11) -0.0071(8) 0.0085(9) -0.0079(9)
C47 0.0477(13) 0.0564(13) 0.0433(12) -0.0060(10) 0.0099(10) -0.0012(10)
C48 0.0479(14) 0.0583(14) 0.0627(15) -0.0061(11) 0.0156(11) -0.0003(11)
C49 0.0608(15) 0.0441(12) 0.0600(14) -0.0109(10) 0.0279(12) -0.0116(11)
C50 0.0684(17) 0.0553(15) 0.0844(19) -0.0096(13) 0.0391(15) -0.0051(12)
C51 0.102(3) 0.0646(18) 0.087(2) -0.0181(15) 0.061(2) -0.0134(17)
C52 0.107(3) 0.0602(16) 0.0624(16) -0.0149(13) 0.0475(18) -0.0255(16)
C53 0.087(2) 0.0478(13) 0.0498(13) -0.0117(10) 0.0306(14) -0.0276(13)
C54 0.0652(16) 0.0383(12) 0.0481(13) -0.0079(9) 0.0219(11) -0.0171(10)
C55 0.102(2) 0.0675(17) 0.0397(13) -0.0030(11) 0.0165(15) -0.0242(15)
C56 0.087(2) 0.0701(17) 0.0406(13) 0.0013(11) 0.0024(13) -0.0142(15)

loop_
_atom_type_symbol
_atom_type_description
_atom_type_scat_dispersion_real
_atom_type_scat_dispersion_imag
_atom_type_scat_source
C C 0.0033 0.0016 'International Tables Vol C Tables 4.2.6.8 and 6.1.1.4'
H H 0.0000 0.0000 'International Tables Vol C Tables 4.2.6.8 and 6.1.1.4'
P P 0.1023 0.0942 'International Tables Vol C Tables 4.2.6.8 and 6.1.1.4'

loop_
_geom_angle_atom_site_label_1
_geom_angle_atom_site_label_2
_geom_angle_atom_site_label_3
_geom_angle
_geom_angle_site_symmetry_1
_geom_angle_site_symmetry_3
_geom_angle_publ_flag
C1 P1 C13 101.55(9) . . ?
C7 P1 C1 100.88(9) . . ?
C7 P1 C13 102.89(9) . . ?
C2 C1 P1 117.62(18) . . ?
C2 C1 C6 118.1(2) . . ?
C6 C1 P1 124.22(16) . . ?
C1 C2 H2 119.7 . . ?
C1 C2 C3 120.5(2) . . ?
C3 C2 H2 119.7 . . ?
C2 C3 H3 119.8 . . ?
C4 C3 C2 120.5(2) . . ?
C4 C3 H3 119.8 . . ?
C3 C4 H4 120.0 . . ?
C5 C4 C3 119.9(2) . . ?
C5 C4 H4 120.0 . . ?
C4 C5 H5 119.9 . . ?
C4 C5 C6 120.3(3) . . ?
C6 C5 H5 119.9 . . ?
C1 C6 H6 119.7 . . ?
C5 C6 C1 120.6(2) . . ?
C5 C6 H6 119.7 . . ?
C8 C7 P1 117.01(15) . . ?
C12 C7 P1 125.03(16) . . ?
C12 C7 C8 117.96(19) . . ?
C7 C8 H8 119.7 . . ?
C9 C8 C7 120.6(2) . . ?
C9 C8 H8 119.7 . . ?
C8 C9 H9 119.8 . . ?
C10 C9 C8 120.5(2) . . ?
C10 C9 H9 119.8 . . ?
C9 C10 H10 120.0 . . ?
C9 C10 C11 120.0(2) . . ?
C11 C10 H10 120.0 . . ?
C10 C11 H11 120.0 . . ?
C10 C11 C12 120.0(2) . . ?
C12 C11 H11 120.0 . . ?
C7 C12 H12 119.5 . . ?
C11 C12 C7 120.9(2) . . ?
C11 C12 H12 119.5 . . ?
C14 C13 P1 122.10(16) . . ?
C14 C13 C18 118.89(19) . . ?
C18 C13 P1 118.97(15) . . ?
C13 C14 H14 119.2 . . ?
C15 C14 C13 121.5(2) . . ?
C15 C14 H14 119.2 . . ?
C14 C15 H15 119.4 . . ?
C14 C15 C16 121.3(2) . . ?
C16 C15 H15 119.4 . . ?
C15 C16 C17 118.9(2) . . ?
C15 C16 C28 122.6(2) . . ?
C17 C16 C28 118.5(2) . . ?
C16 C17 C18 119.93(19) . . ?
C16 C17 C26 119.77(19) . . ?
C26 C17 C18 120.30(19) . . ?
C13 C18 C17 119.41(18) . . ?
C13 C18 C19 123.14(18) . . ?
C17 C18 C19 117.44(18) . . ?
C18 C19 H19 119.0 . . ?
C20 C19 C18 122.06(19) . . ?
C20 C19 H19 119.0 . . ?
C19 C20 H20 119.3 . . ?
C19 C20 C21 121.4(2) . . ?
C21 C20 H20 119.3 . . ?
C22 C21 C20 122.1(2) . . ?
C22 C21 C26 119.6(2) . . ?
C26 C21 C20 118.31(19) . . ?
C21 C22 H22 120.0 . . ?
C23 C22 C21 120.1(3) . . ?
C23 C22 H22 120.0 . . ?
C22 C23 H23 119.6 . . ?
C24 C23 C22 120.9(2) . . ?
C24 C23 H23 119.6 . . ?
C23 C24 H24 119.2 . . ?
C23 C24 C25 121.6(2) . . ?
C25 C24 H24 119.2 . . ?
C24 C25 C26 118.2(2) . . ?
C24 C25 C27 123.4(2) . . ?
C27 C25 C26 118.3(2) . . ?
C17 C26 C25 119.9(2) . . ?
C21 C26 C17 120.43(18) . . ?
C21 C26 C25 119.7(2) . . ?
C25 C27 H27 119.1 . . ?
C28 C27 C25 121.9(2) . . ?
C28 C27 H27 119.1 . . ?
C16 C28 H28 119.2 . . ?
C27 C28 C16 121.6(2) . . ?
C27 C28 H28 119.2 . . ?
C29 P2 C41 102.40(9) . . ?
C35 P2 C29 100.64(9) . . ?
C35 P2 C41 104.55(9) . . ?
C30 C29 P2 116.29(15) . . ?
C34 C29 P2 125.64(16) . . ?
C34 C29 C30 118.01(19) . . ?
C29 C30 H30 119.4 . . ?
C31 C30 C29 121.3(2) . . ?
C31 C30 H30 119.4 . . ?
C30 C31 H31 119.9 . . ?
C32 C31 C30 120.3(2) . . ?
C32 C31 H31 119.9 . . ?
C31 C32 H32 120.1 . . ?
C31 C32 C33 119.8(2) . . ?
C33 C32 H32 120.1 . . ?
C32 C33 H33 119.9 . . ?
C32 C33 C34 120.1(2) . . ?
C34 C33 H33 119.9 . . ?
C29 C34 C33 120.5(2) . . ?
C29 C34 H34 119.8 . . ?
C33 C34 H34 119.8 . . ?
C36 C35 P2 124.25(15) . . ?
C40 C35 P2 117.86(16) . . ?
C40 C35 C36 117.7(2) . . ?
C35 C36 H36 119.7 . . ?
C37 C36 C35 120.6(2) . . ?
C37 C36 H36 119.7 . . ?
C36 C37 H37 119.5 . . ?
C38 C37 C36 120.9(2) . . ?
C38 C37 H37 119.5 . . ?
C37 C38 H38 120.3 . . ?
C37 C38 C39 119.3(2) . . ?
C39 C38 H38 120.3 . . ?
C38 C39 H39 119.7 . . ?
C38 C39 C40 120.6(2) . . ?
C40 C39 H39 119.7 . . ?
C35 C40 H40 119.6 . . ?
C39 C40 C35 120.8(2) . . ?
C39 C40 H40 119.6 . . ?
C42 C41 P2 122.43(16) . . ?
C42 C41 C46 119.12(19) . . ?
C46 C41 P2 118.40(15) . . ?
C41 C42 H42 119.2 . . ?
C43 C42 C41 121.6(2) . . ?
C43 C42 H42 119.2 . . ?
C42 C43 H43 119.5 . . ?
C42 C43 C44 121.0(2) . . ?
C44 C43 H43 119.5 . . ?
C43 C44 C45 119.03(19) . . ?
C43 C44 C56 122.4(2) . . ?
C45 C44 C56 118.5(2) . . ?
C44 C45 C46 120.08(19) . . ?
C44 C45 C54 120.19(19) . . ?
C54 C45 C46 119.7(2) . . ?
C41 C46 C45 119.17(19) . . ?
C41 C46 C47 123.21(18) . . ?
C45 C46 C47 117.62(18) . . ?
C46 C47 H47 118.8 . . ?
C48 C47 C46 122.4(2) . . ?
C48 C47 H47 118.8 . . ?
C47 C48 H48 119.3 . . ?
C47 C48 C49 121.4(2) . . ?
C49 C48 H48 119.3 . . ?
C50 C49 C48 122.5(2) . . ?
C50 C49 C54 119.5(2) . . ?
C54 C49 C48 118.0(2) . . ?
C49 C50 H50 119.9 . . ?
C51 C50 C49 120.2(3) . . ?
C51 C50 H50 119.9 . . ?
C50 C51 H51 119.5 . . ?
C52 C51 C50 121.0(3) . . ?
C52 C51 H51 119.5 . . ?
C51 C52 H52 119.3 . . ?
C51 C52 C53 121.4(3) . . ?
C53 C52 H52 119.3 . . ?
C52 C53 C54 118.1(3) . . ?
C52 C53 C55 123.3(2) . . ?
C55 C53 C54 118.5(2) . . ?
C45 C54 C53 119.4(2) . . ?
C49 C54 C45 120.90(19) . . ?
C49 C54 C53 119.7(2) . . ?
C53 C55 H55 118.9 . . ?
C56 C55 C53 122.1(2) . . ?
C56 C55 H55 118.9 . . ?
C44 C56 H56 119.4 . . ?
C55 C56 C44 121.3(3) . . ?
C55 C56 H56 119.4 . . ?

loop_
_geom_bond_atom_site_label_1
_geom_bond_atom_site_label_2
_geom_bond_distance
_geom_bond_site_symmetry_2
_geom_bond_publ_flag
P1 C1 1.829(2) . ?
P1 C7 1.826(2) . ?
P1 C13 1.838(2) . ?
C1 C2 1.382(3) . ?
C1 C6 1.385(3) . ?
C2 H2 0.9300 . ?
C2 C3 1.382(3) . ?
C3 H3 0.9300 . ?
C3 C4 1.363(4) . ?
C4 H4 0.9300 . ?
C4 C5 1.360(4) . ?
C5 H5 0.9300 . ?
C5 C6 1.384(3) . ?
C6 H6 0.9300 . ?
C7 C8 1.396(3) . ?
C7 C12 1.385(3) . ?
C8 H8 0.9300 . ?
C8 C9 1.377(3) . ?
C9 H9 0.9300 . ?
C9 C10 1.366(3) . ?
C10 H10 0.9300 . ?
C10 C11 1.372(3) . ?
C11 H11 0.9300 . ?
C11 C12 1.381(3) . ?
C12 H12 0.9300 . ?
C13 C14 1.395(3) . ?
C13 C18 1.414(3) . ?
C14 H14 0.9300 . ?
C14 C15 1.380(3) . ?
C15 H15 0.9300 . ?
C15 C16 1.386(3) . ?
C16 C17 1.419(3) . ?
C16 C28 1.436(3) . ?
C17 C18 1.427(3) . ?
C17 C26 1.422(3) . ?
C18 C19 1.430(3) . ?
C19 H19 0.9300 . ?
C19 C20 1.349(3) . ?
C20 H20 0.9300 . ?
C20 C21 1.432(3) . ?
C21 C22 1.395(3) . ?
C21 C26 1.408(3) . ?
C22 H22 0.9300 . ?
C22 C23 1.390(3) . ?
C23 H23 0.9300 . ?
C23 C24 1.358(4) . ?
C24 H24 0.9300 . ?
C24 C25 1.398(4) . ?
C25 C26 1.430(3) . ?
C25 C27 1.423(4) . ?
C27 H27 0.9300 . ?
C27 C28 1.334(4) . ?
C28 H28 0.9300 . ?
P2 C29 1.830(2) . ?
P2 C35 1.828(2) . ?
P2 C41 1.832(2) . ?
C29 C30 1.389(3) . ?
C29 C34 1.383(3) . ?
C30 H30 0.9300 . ?
C30 C31 1.372(3) . ?
C31 H31 0.9300 . ?
C31 C32 1.362(3) . ?
C32 H32 0.9300 . ?
C32 C33 1.378(3) . ?
C33 H33 0.9300 . ?
C33 C34 1.388(3) . ?
C34 H34 0.9300 . ?
C35 C36 1.392(3) . ?
C35 C40 1.387(3) . ?
C36 H36 0.9300 . ?
C36 C37 1.377(3) . ?
C37 H37 0.9300 . ?
C37 C38 1.365(3) . ?
C38 H38 0.9300 . ?
C38 C39 1.368(4) . ?
C39 H39 0.9300 . ?
C39 C40 1.381(3) . ?
C40 H40 0.9300 . ?
C41 C42 1.393(3) . ?
C41 C46 1.415(3) . ?
C42 H42 0.9300 . ?
C42 C43 1.383(3) . ?
C43 H43 0.9300 . ?
C43 C44 1.389(3) . ?
C44 C45 1.416(3) . ?
C44 C56 1.440(3) . ?
C45 C46 1.429(3) . ?
C45 C54 1.428(3) . ?
C46 C47 1.430(3) . ?
C47 H47 0.9300 . ?
C47 C48 1.348(3) . ?
C48 H48 0.9300 . ?
C48 C49 1.434(3) . ?
C49 C50 1.401(3) . ?
C49 C54 1.412(3) . ?
C50 H50 0.9300 . ?
C50 C51 1.380(4) . ?
C51 H51 0.9300 . ?
C51 C52 1.369(4) . ?
C52 H52 0.9300 . ?
C52 C53 1.401(4) . ?
C53 C54 1.429(3) . ?
C53 C55 1.428(4) . ?
C55 H55 0.9300 . ?
C55 C56 1.335(4) . ?
C56 H56 0.9300 . ?
